data_4130048
loop_
_publ_author_name
'Paul, Mathias'
'Breugst, Martin'
'Neud\"orfl, J\"org-Martin'
'Sunoj, Raghavan B.'
'Berkessel, Albrecht'

_publ_section_title
;
 Keto-Enol Thermodynamics of Breslow Intermediates.
;
_journal_issue 15
_journal_name_full 'Journal of the American Chemical Society'
_journal_page_first 5044
_journal_page_last 5051
_journal_paper_doi 10.1021/jacs.5b13236
_journal_volume 138
_journal_year 2016
_chemical_formula_moiety 'C8 H7 Br O3'
_chemical_formula_sum 'C8 H7 Br O3'
_chemical_formula_weight 231.05
_space_group_crystal_system orthorhombic
_space_group_IT_number 27
_space_group_name_Hall 'P 2 -2c'
_space_group_name_H-M_alt 'P c c 2'
_atom_sites_solution_hydrogens mixed
_audit_creation_method SHELXL-2014/7
_cell_angle_alpha 90
_cell_angle_beta 90
_cell_angle_gamma 90
_cell_formula_units_Z 4
_cell_length_a 7.5391(10)
_cell_length_b 19.828(3)
_cell_length_c 5.4014(6)
_cell_measurement_temperature 100(2)
_cell_volume 807.43(19)
_computing_cell_refinement 'Nonius DENZO (Otwinowski, Minor 1997)'
_computing_data_collection 'Nonius COLLECT'
_computing_data_reduction 'Nonius DENZO (Otwinowski, Minor 1997)'
_computing_molecular_graphics 'SCHAKAL99 (E. Keller 1999)'
_computing_publication_material 'PLATON (A. L. Spek 1980-2015)'
_computing_structure_refinement 'SHELXL-2014/7 (Sheldrick, 2014)'
_computing_structure_solution 'SHELXS97  (Sheldrick, 1997 )'
_diffrn_ambient_temperature 100(2)
_diffrn_measured_fraction_theta_full 0.993
_diffrn_measured_fraction_theta_max 0.993
_diffrn_measurement_device_type 'Nonius KappaCCD'
_diffrn_measurement_method 'Phi-omega scans'
_diffrn_radiation_type MoK\a
_diffrn_radiation_wavelength 0.71073
_diffrn_reflns_av_R_equivalents 0.0888
_diffrn_reflns_av_unetI/netI 0.0749
_diffrn_reflns_Laue_measured_fraction_full 0.993
_diffrn_reflns_Laue_measured_fraction_max 0.993
_diffrn_reflns_limit_h_max 8
_diffrn_reflns_limit_h_min -8
_diffrn_reflns_limit_k_max 22
_diffrn_reflns_limit_k_min -23
_diffrn_reflns_limit_l_max 6
_diffrn_reflns_limit_l_min -6
_diffrn_reflns_number 3727
_diffrn_reflns_point_group_measured_fraction_full 0.982
_diffrn_reflns_point_group_measured_fraction_max 0.982
_diffrn_reflns_theta_full 25.000
_diffrn_reflns_theta_max 25.000
_diffrn_reflns_theta_min 1.027
_diffrn_source 'sealed tube'
_exptl_absorpt_coefficient_mu 5.050
_exptl_absorpt_correction_type none
_exptl_crystal_colour colourless
_exptl_crystal_density_diffrn 1.901
_exptl_crystal_description prism
_exptl_crystal_F_000 456
_exptl_crystal_size_max 0.100
_exptl_crystal_size_mid 0.070
_exptl_crystal_size_min 0.010
_refine_diff_density_max 1.496
_refine_diff_density_min -0.469
_refine_diff_density_rms 0.124
_refine_ls_abs_structure_details
;
 Flack x determined using 352 quotients [(I+)-(I-)]/[(I+)+(I-)]
 (Parsons, Flack and Wagner, Acta Cryst. B69 (2013) 249-259).
;
_refine_ls_abs_structure_Flack 0.01(2)
_refine_ls_extinction_method none
_refine_ls_goodness_of_fit_ref 1.108
_refine_ls_hydrogen_treatment constr
_refine_ls_matrix_type full
_refine_ls_number_parameters 109
_refine_ls_number_reflns 1398
_refine_ls_number_restraints 1
_refine_ls_restrained_S_all 1.107
_refine_ls_R_factor_all 0.0816
_refine_ls_R_factor_gt 0.0565
_refine_ls_shift/su_max 0.000
_refine_ls_shift/su_mean 0.000
_refine_ls_structure_factor_coef Fsqd
_refine_ls_weighting_details 'w=1/[\s^2^(Fo^2^)+(0.0908P)^2^+0.0198P] where P=(Fo^2^+2Fc^2^)/3'
_refine_ls_weighting_scheme calc
_refine_ls_wR_factor_gt 0.1349
_refine_ls_wR_factor_ref 0.1624
_reflns_Friedel_coverage 0.758
_reflns_Friedel_fraction_full 0.969
_reflns_Friedel_fraction_max 0.969
_reflns_number_gt 1071
_reflns_number_total 1398
_reflns_threshold_expression 'I > 2\s(I)'
_cod_data_source_file ja5b13236_si_002.cif
_cod_data_source_block map88
_cod_database_code 4130048
_shelx_shelxl_version_number 2014/7
_shelx_space_group_comment
;
The symmetry employed for this shelxl refinement is uniquely defined
by the following loop, which should always be used as a source of
symmetry information in preference to the above space-group names.
They are only intended as comments.
;
_shelx_estimated_absorpt_t_min 0.632
_shelx_estimated_absorpt_t_max 0.951

loop_
_space_group_symop_operation_xyz
'x, y, z'
'-x, -y, z'
'-x, y, z+1/2'
'x, -y, z+1/2'

loop_
_atom_site_label
_atom_site_type_symbol
_atom_site_fract_x
_atom_site_fract_y
_atom_site_fract_z
_atom_site_U_iso_or_equiv
_atom_site_adp_type
_atom_site_occupancy
_atom_site_site_symmetry_order
_atom_site_calc_flag
_atom_site_refinement_flags_posn
_atom_site_refinement_flags_adp
Br1 Br 0.22205(17) 0.06468(6) 0.3159(4) 0.0493(6) Uani 1 1 d . .
O1 O 0.3525(11) 0.3767(4) -0.2056(19) 0.038(2) Uani 1 1 d . .
O2 O 0.0600(12) 0.4174(4) 0.2217(17) 0.046(2) Uani 1 1 d . .
H2X H 0.0017 0.4193 0.0745 0.070 Uiso 1 1 d R U
O3 O 0.3081(11) 0.4795(5) 0.0958(17) 0.041(2) Uani 1 1 d . .
H3X H 0.2919 0.5170 0.1787 0.061 Uiso 1 1 d R U
C1 C 0.2473(15) 0.4179(6) 0.186(3) 0.031(3) Uani 1 1 d . .
H1 H 0.3079 0.4075 0.3463 0.037 Uiso 1 1 calc R U
C2 C 0.2930(14) 0.3626(7) -0.006(2) 0.030(3) Uani 1 1 d . .
C3 C 0.2688(14) 0.2910(6) 0.078(2) 0.026(3) Uani 1 1 d . .
C4 C 0.3355(16) 0.2397(6) -0.072(2) 0.034(3) Uani 1 1 d . .
H4 H 0.3922 0.2510 -0.2239 0.040 Uiso 1 1 calc R U
C5 C 0.3206(16) 0.1733(7) -0.005(3) 0.037(3) Uani 1 1 d . .
H5 H 0.3662 0.1389 -0.1097 0.045 Uiso 1 1 calc R U
C6 C 0.2393(15) 0.1566(6) 0.215(3) 0.029(3) Uani 1 1 d . .
C7 C 0.1684(16) 0.2050(6) 0.364(2) 0.034(3) Uani 1 1 d . .
H7 H 0.1074 0.1927 0.5112 0.041 Uiso 1 1 calc R U
C8 C 0.1862(15) 0.2731(5) 0.298(3) 0.032(3) Uani 1 1 d . .
H8 H 0.1415 0.3072 0.4049 0.039 Uiso 1 1 calc R U

loop_
_atom_site_aniso_label
_atom_site_aniso_U_11
_atom_site_aniso_U_22
_atom_site_aniso_U_33
_atom_site_aniso_U_23
_atom_site_aniso_U_13
_atom_site_aniso_U_12
Br1 0.0732(10) 0.0265(7) 0.0482(8) 0.0029(9) 0.0037(15) -0.0042(6)
O1 0.039(5) 0.040(4) 0.034(5) 0.001(5) -0.008(5) 0.001(3)
O2 0.035(6) 0.048(5) 0.056(6) -0.003(4) 0.001(4) 0.004(4)
O3 0.055(6) 0.033(6) 0.036(5) 0.010(4) -0.002(4) -0.008(4)
C1 0.043(9) 0.016(6) 0.033(7) -0.004(6) 0.005(6) -0.001(5)
C2 0.017(6) 0.041(7) 0.033(7) 0.000(6) 0.005(6) -0.004(5)
C3 0.034(8) 0.028(6) 0.017(6) 0.004(5) -0.006(5) -0.002(5)
C4 0.026(7) 0.041(8) 0.034(6) -0.001(6) 0.000(5) 0.002(6)
C5 0.023(7) 0.044(8) 0.046(9) -0.007(7) -0.002(6) 0.004(6)
C6 0.041(8) 0.018(6) 0.029(6) 0.002(5) -0.008(5) -0.006(5)
C7 0.040(7) 0.034(7) 0.027(8) -0.007(6) -0.005(6) -0.003(5)
C8 0.041(7) 0.029(6) 0.027(7) -0.009(7) -0.018(7) 0.007(5)

loop_
_atom_type_symbol
_atom_type_description
_atom_type_scat_dispersion_real
_atom_type_scat_dispersion_imag
_atom_type_scat_source
C C 0.0033 0.0016 'International Tables Vol C Tables 4.2.6.8 and 6.1.1.4'
H H 0.0000 0.0000 'International Tables Vol C Tables 4.2.6.8 and 6.1.1.4'
Br Br -0.2901 2.4595 'International Tables Vol C Tables 4.2.6.8 and 6.1.1.4'
O O 0.0106 0.0060 'International Tables Vol C Tables 4.2.6.8 and 6.1.1.4'

loop_
_geom_angle_atom_site_label_1
_geom_angle_atom_site_label_2
_geom_angle_atom_site_label_3
_geom_angle
C1 O2 H2X 111.1
C1 O3 H3X 121.3
O3 C1 O2 112.3(10)
O3 C1 C2 108.2(11)
O2 C1 C2 107.8(10)
O3 C1 H1 109.5
O2 C1 H1 109.5
C2 C1 H1 109.5
O1 C2 C3 122.5(12)
O1 C2 C1 121.4(12)
C3 C2 C1 116.0(11)
C8 C3 C4 118.3(11)
C8 C3 C2 123.8(11)
C4 C3 C2 117.9(11)
C5 C4 C3 121.1(12)
C5 C4 H4 119.5
C3 C4 H4 119.5
C4 C5 C6 119.7(12)
C4 C5 H5 120.1
C6 C5 H5 120.1
C7 C6 C5 121.1(12)
C7 C6 Br1 118.5(10)
C5 C6 Br1 120.5(10)
C6 C7 C8 119.4(12)
C6 C7 H7 120.3
C8 C7 H7 120.3
C3 C8 C7 120.4(12)
C3 C8 H8 119.8
C7 C8 H8 119.8

loop_
_geom_bond_atom_site_label_1
_geom_bond_atom_site_label_2
_geom_bond_distance
Br1 C6 1.908(12)
O1 C2 1.198(15)
O2 C1 1.425(14)
O2 H2X 0.9092
O3 C1 1.392(15)
O3 H3X 0.8764
C1 C2 1.550(18)
C1 H1 1.0000
C2 C3 1.503(18)
C3 C8 1.39(2)
C3 C4 1.395(17)
C4 C5 1.371(18)
C4 H4 0.9500
C5 C6 1.38(2)
C5 H5 0.9500
C6 C7 1.362(18)
C7 C8 1.403(17)
C7 H7 0.9500
C8 H8 0.9500

loop_
_geom_torsion_atom_site_label_1
_geom_torsion_atom_site_label_2
_geom_torsion_atom_site_label_3
_geom_torsion_atom_site_label_4
_geom_torsion
O3 C1 C2 O1 -7.3(15)
O2 C1 C2 O1 114.4(13)
O3 C1 C2 C3 168.9(10)
O2 C1 C2 C3 -69.3(13)
O1 C2 C3 C8 -174.2(11)
C1 C2 C3 C8 9.6(17)
O1 C2 C3 C4 6.7(18)
C1 C2 C3 C4 -169.6(10)
C8 C3 C4 C5 -0.2(18)
C2 C3 C4 C5 179.0(11)
C3 C4 C5 C6 -0.3(19)
C4 C5 C6 C7 1.9(19)
C4 C5 C6 Br1 -178.5(9)
C5 C6 C7 C8 -3.1(18)
Br1 C6 C7 C8 177.3(8)
C4 C3 C8 C7 -1.0(16)
C2 C3 C8 C7 179.9(11)
C6 C7 C8 C3 2.6(17)
